data_4323144
loop_
_publ_author_name
'Steven C. Shoner'
'Andrew M. Nienstedt'
'Jeffrey J. Ellison'
'Irene Y. Kung'
'David Barnhart'
'Julie A. Kovacs'

_publ_section_title
;
 Structural Comparison of Five-Coordinate Thiolate-Ligated MII= FeII,
 CoII, NiII, and ZnII Ions Wrapped in a Chiral Helical Ligand
;
_journal_name_full 'Inorganic Chemistry'
_journal_page_first 5721
_journal_page_last 5726
_journal_paper_doi 10.1021/ic980882r
_journal_volume 37
_journal_year 1998
_chemical_formula_analytical 'Co S2 N3 C16 H31'
_chemical_formula_moiety 'C16 H31 Co S2 N3'
_chemical_formula_structural 'Co S2 N3 C16 H31,  C2 H3 N '
_chemical_formula_sum 'C16 H31 Co N3 S2'
_chemical_formula_weight 404.49
_chemical_name_common none
_chemical_name_systematic
; 
 (2,3,13,14-tetramethyl-4,8,12-triazapentadeca-3,12-diene 
 -2,14-dithiolato)cobalt(II)-acetonitrile solvate
;
_space_group_IT_number 14
_symmetry_cell_setting monoclinic
_symmetry_space_group_name_Hall '-P 2ybc'
_symmetry_space_group_name_H-M 'P 1 21/c 1'
_atom_sites_solution_hydrogens geom
_atom_sites_solution_primary direct
_atom_sites_solution_secondary difmap
_audit_creation_method SHELXL
_cell_angle_alpha 90.00
_cell_angle_beta 103.67(2)
_cell_angle_gamma 90.00
_cell_formula_units_Z 4
_cell_length_a 9.389(2)
_cell_length_b 19.706(3)
_cell_length_c 12.165(2)
_cell_measurement_reflns_used 25
_cell_measurement_temperature 183
_cell_measurement_theta_max 17
_cell_measurement_theta_min 14
_cell_volume 2187.0(7)
_computing_cell_refinement 'Enraf-Nonius CAD-4 '
_computing_data_collection 'Enraf-Nonius CAD-4 '
_computing_data_reduction 'XCAD4PC (Klaus)'
_computing_molecular_graphics 'SHELXL-86 (Sheldrick, 1990)'
_computing_publication_material 'SHELXL-86 (Sheldrick, 1990)'
_computing_structure_refinement 'SHELXL-86 (Sheldrick, 1990)'
_computing_structure_solution 'SHELXS-86 (Sheldrick, 1990)'
_diffrn_ambient_temperature 283
_diffrn_measurement_device 'Enraf-Nonius CAD4 '
_diffrn_measurement_method Two-Theta-Omega
_diffrn_radiation_monochromator graphite
_diffrn_radiation_source 'normal focus sealed tube'
_diffrn_radiation_type MoK\a
_diffrn_radiation_wavelength 0.71073
_diffrn_reflns_av_R_equivalents 0.1097
_diffrn_reflns_av_sigmaI/netI 0.0416
_diffrn_reflns_limit_h_max 11
_diffrn_reflns_limit_h_min 0
_diffrn_reflns_limit_k_max 23
_diffrn_reflns_limit_k_min -1
_diffrn_reflns_limit_l_max 14
_diffrn_reflns_limit_l_min -14
_diffrn_reflns_number 4365
_diffrn_reflns_theta_max 25.06
_diffrn_reflns_theta_min 2.07
_diffrn_standards_decay_% negligible
_diffrn_standards_interval_count n/a
_diffrn_standards_interval_time 7200
_diffrn_standards_number 2
_exptl_absorpt_coefficient_mu 0.982
_exptl_absorpt_correction_T_max .98
_exptl_absorpt_correction_T_min .89
_exptl_absorpt_correction_type empirical
_exptl_crystal_colour Purple
_exptl_crystal_density_diffrn 1.228
_exptl_crystal_description 'Large block'
_exptl_crystal_F_000 860
_exptl_crystal_size_max .38mm
_exptl_crystal_size_mid .38mm
_exptl_crystal_size_min .36mm
_refine_diff_density_max 2.157
_refine_diff_density_min -1.192
_refine_diff_density_rms 0.189
_refine_ls_extinction_coef n/a
_refine_ls_extinction_method n/a
_refine_ls_goodness_of_fit_all 6.641
_refine_ls_goodness_of_fit_obs 7.401
_refine_ls_hydrogen_treatment riding
_refine_ls_matrix_type full
_refine_ls_number_parameters 226
_refine_ls_number_reflns 3860
_refine_ls_number_restraints 0
_refine_ls_restrained_S_all 6.640
_refine_ls_restrained_S_obs 7.401
_refine_ls_R_factor_all 0.0942
_refine_ls_R_factor_obs 0.0780
_refine_ls_shift/esd_max 0.208
_refine_ls_shift/esd_mean 0.031
_refine_ls_structure_factor_coef Fsqd
_refine_ls_weighting_details 'w=1/[\s^2^(Fo^2^)+(0.0068P)^2^+0.0000P] where P=(Fo^2^+2Fc^2^)/3'
_refine_ls_weighting_scheme calc
_refine_ls_wR_factor_all 0.1970
_refine_ls_wR_factor_obs 0.1962
_reflns_number_observed 3130
_reflns_number_total 3863
_reflns_observed_criterion >2sigma(I)
_cod_data_source_file ic980882r_2.cif
_cod_data_source_block i961
_cod_depositor_comments
;
The following automatic conversions were performed:

'_refine_ls_weighting_scheme' value 'calc
w=1/[\s^2^(Fo^2^)+(0.0068P)^2^+0.0000P] where P=(Fo^2^+2Fc^2^)/3' was
changed to 'calc'. New tag '_refine_ls_weighting_details' was
created. The value of the new tag was set to
'w=1/[\s^2^(Fo^2^)+(0.0068P)^2^+0.0000P] where P=(Fo^2^+2Fc^2^)/3'.

Automatic conversion script
Id: cif_fix_values 3143 2015-03-26 13:38:13Z robertas 
;
_cod_original_cell_volume 2186(1)
_cod_database_code 4323144

loop_
_symmetry_equiv_pos_as_xyz
'x, y, z'
'-x, y+1/2, -z+1/2'
'-x, -y, -z'
'x, -y-1/2, z-1/2'

loop_
_atom_site_aniso_label
_atom_site_aniso_U_11
_atom_site_aniso_U_22
_atom_site_aniso_U_33
_atom_site_aniso_U_23
_atom_site_aniso_U_13
_atom_site_aniso_U_12
Co 0.0256(5) 0.0213(5) 0.0166(4) -0.0002(4) 0.0058(4) 0.0007(4)
S1 0.0385(11) 0.0217(10) 0.0176(8) -0.0004(7) 0.0066(7) 0.0045(8)
S2 0.0364(12) 0.0297(11) 0.0379(10) 0.0088(8) 0.0154(9) -0.0005(9)
N1 0.037(4) 0.026(4) 0.021(3) 0.006(2) 0.008(3) 0.008(3)
N2 0.036(4) 0.036(4) 0.020(3) 0.000(3) 0.009(3) 0.006(3)
N3 0.037(4) 0.018(3) 0.019(3) 0.001(2) 0.010(3) 0.001(3)
C1 0.030(4) 0.018(4) 0.020(3) 0.001(3) 0.003(3) 0.005(3)
C2 0.029(4) 0.021(4) 0.025(3) 0.005(3) 0.004(3) 0.005(3)
C3 0.054(5) 0.052(6) 0.023(4) 0.010(4) 0.006(4) 0.023(5)
C4 0.063(6) 0.039(5) 0.015(3) 0.008(3) 0.004(3) 0.025(4)
C5 0.030(4) 0.051(6) 0.030(4) -0.012(4) -0.002(3) 0.007(4)
C6 0.029(4) 0.034(5) 0.044(4) -0.012(4) 0.017(4) -0.009(4)
C7 0.041(5) 0.024(4) 0.031(4) -0.001(3) 0.014(3) -0.005(4)
C8 0.032(4) 0.028(4) 0.024(3) -0.008(3) 0.010(3) -0.017(3)
C9 0.030(4) 0.029(4) 0.020(3) 0.004(3) 0.006(3) 0.010(3)
C10 0.023(4) 0.033(4) 0.025(3) -0.007(3) 0.006(3) -0.004(3)
C11 0.042(5) 0.046(5) 0.024(4) 0.008(3) 0.011(3) 0.018(4)
C12 0.045(5) 0.038(5) 0.054(5) -0.009(4) 0.000(4) 0.004(4)
C13 0.054(5) 0.027(5) 0.031(4) 0.004(3) 0.012(4) 0.011(4)
C14 0.046(5) 0.053(6) 0.029(4) 0.007(4) 0.020(4) 0.005(4)
C15 0.031(5) 0.061(6) 0.037(4) -0.008(4) 0.006(4) 0.003(4)
C16 0.059(6) 0.045(6) 0.049(5) 0.021(4) 0.029(4) 0.028(5)
C1S 0.039(5) 0.048(6) 0.059(5) -0.006(5) 0.002(4) 0.006(4)
C2S 0.028(5) 0.050(6) 0.032(4) -0.001(4) 0.000(3) 0.000(4)
N1S 0.053(5) 0.050(6) 0.067(5) 0.016(4) 0.000(4) -0.001(4)

loop_
_atom_site_label
_atom_site_type_symbol
_atom_site_fract_x
_atom_site_fract_y
_atom_site_fract_z
_atom_site_U_iso_or_equiv
_atom_site_thermal_displace_type
_atom_site_occupancy
_atom_site_calc_flag
_atom_site_refinement_flags
_atom_site_disorder_group
Co Co 0.51317(10) 0.66921(5) 0.37420(7) 0.0210(3) Uani 1 d . .
S1 S 0.5472(2) 0.65048(9) 0.19617(13) 0.0259(4) Uani 1 d . .
S2 S 0.3179(2) 0.63474(10) 0.4415(2) 0.0336(5) Uani 1 d . .
N1 N 0.6735(6) 0.5911(3) 0.4196(4) 0.0274(14) Uani 1 d . .
N2 N 0.6559(7) 0.7370(3) 0.4877(4) 0.0304(14) Uani 1 d . .
H2N H 0.5848(7) 0.7535(3) 0.5290(4) 0.050 Uiso 1 d R .
N3 N 0.3860(6) 0.7577(3) 0.3332(4) 0.0242(13) Uani 1 d . .
C1 C 0.6458(8) 0.5692(3) 0.2194(5) 0.0231(15) Uani 1 d . .
C2 C 0.7151(8) 0.5569(4) 0.3455(5) 0.025(2) Uani 1 d . .
C3 C 0.7390(10) 0.5788(4) 0.5395(6) 0.043(2) Uani 1 d . .
H3A H 0.8404(10) 0.5673(4) 0.5480(6) 0.050 Uiso 1 d R .
H3B H 0.6909(10) 0.5409(4) 0.5646(6) 0.050 Uiso 1 d R .
C4 C 0.7247(10) 0.6387(4) 0.6103(6) 0.040(2) Uani 1 d . .
H4A H 0.6248(10) 0.6435(4) 0.6155(6) 0.050 Uiso 1 d R .
H4B H 0.7836(10) 0.6313(4) 0.6853(6) 0.050 Uiso 1 d R .
C5 C 0.7759(8) 0.7056(4) 0.5657(6) 0.039(2) Uani 1 d . .
H5A H 0.8145(8) 0.7361(4) 0.6271(6) 0.050 Uiso 1 d R .
H5B H 0.8523(8) 0.6960(4) 0.5277(6) 0.050 Uiso 1 d R .
C6 C 0.7025(8) 0.7947(4) 0.4240(7) 0.034(2) Uani 1 d . .
H6A H 0.7433(8) 0.7766(4) 0.3649(7) 0.050 Uiso 1 d R .
H6B H 0.7784(8) 0.8195(4) 0.4750(7) 0.050 Uiso 1 d R .
C7 C 0.5835(8) 0.8410(4) 0.3747(6) 0.031(2) Uani 1 d . .
H7A H 0.5433(8) 0.8585(4) 0.4347(6) 0.050 Uiso 1 d R .
H7B H 0.6239(8) 0.8788(4) 0.3424(6) 0.050 Uiso 1 d R .
C8 C 0.4552(8) 0.8126(4) 0.2827(5) 0.028(2) Uani 1 d . .
H8A H 0.3851(8) 0.8474(4) 0.2527(5) 0.050 Uiso 1 d R .
H8B H 0.4925(8) 0.7945(4) 0.2218(5) 0.050 Uiso 1 d R .
C9 C 0.2648(8) 0.7671(4) 0.3603(5) 0.026(2) Uani 1 d . .
C10 C 0.1997(7) 0.7092(4) 0.4181(6) 0.027(2) Uani 1 d . .
C11 C 0.7642(8) 0.5693(4) 0.1507(6) 0.037(2) Uani 1 d . .
H11A H 0.8167(8) 0.5271(4) 0.1623(6) 0.050 Uiso 1 d R .
H11B H 0.7188(8) 0.5746(4) 0.0718(6) 0.050 Uiso 1 d R .
H11C H 0.8311(8) 0.6061(4) 0.1755(6) 0.050 Uiso 1 d R .
C12 C 0.5385(9) 0.5111(4) 0.1805(7) 0.047(2) Uani 1 d . .
H12A H 0.5910(9) 0.4689(4) 0.1933(7) 0.050 Uiso 1 d R .
H12B H 0.4637(9) 0.5115(4) 0.2224(7) 0.050 Uiso 1 d R .
H12C H 0.4940(9) 0.5158(4) 0.1013(7) 0.050 Uiso 1 d R .
C13 C 0.8245(9) 0.5006(4) 0.3730(6) 0.037(2) Uani 1 d . .
H13A H 0.8599(9) 0.4973(4) 0.4535(6) 0.050 Uiso 1 d R .
H13B H 0.7790(9) 0.4585(4) 0.3441(6) 0.050 Uiso 1 d R .
H13C H 0.9050(9) 0.5097(4) 0.3391(6) 0.050 Uiso 1 d R .
C14 C 0.1808(9) 0.7343(4) 0.5342(6) 0.041(2) Uani 1 d . .
H14A H 0.1187(9) 0.7737(4) 0.5225(6) 0.050 Uiso 1 d R .
H14B H 0.1361(9) 0.6992(4) 0.5694(6) 0.050 Uiso 1 d R .
H14C H 0.2743(9) 0.7460(4) 0.5822(6) 0.050 Uiso 1 d R .
C15 C 0.0507(8) 0.6908(5) 0.3426(6) 0.044(2) Uani 1 d . .
H15A H -0.0118(8) 0.7300(5) 0.3299(6) 0.050 Uiso 1 d R .
H15B H 0.0624(8) 0.6738(5) 0.2713(6) 0.050 Uiso 1 d R .
H15C H 0.0075(8) 0.6564(5) 0.3801(6) 0.050 Uiso 1 d R .
C16 C 0.1837(10) 0.8329(4) 0.3440(7) 0.048(2) Uani 1 d . .
H16A H 0.2349(10) 0.8648(4) 0.3077(7) 0.050 Uiso 1 d R .
H16B H 0.0876(10) 0.8251(4) 0.2971(7) 0.050 Uiso 1 d R .
H16C H 0.1756(10) 0.8508(4) 0.4157(7) 0.050 Uiso 1 d R .
C1S C 0.1606(9) 0.5703(5) 0.1269(8) 0.050(2) Uani 1 d . .
H1SB H 0.0713(9) 0.5951(5) 0.0995(8) 0.050 Uiso 1 d R .
H1SC H 0.2236(9) 0.5789(5) 0.0768(8) 0.050 Uiso 1 d R .
H1SA H 0.2073(9) 0.5860(5) 0.2014(8) 0.050 Uiso 1 d R .
C2S C 0.1270(9) 0.4983(5) 0.1271(6) 0.038(2) Uani 1 d . .
N1S N 0.1014(9) 0.4427(4) 0.1264(7) 0.059(2) Uani 1 d . .

loop_
_atom_type_symbol
_atom_type_description
_atom_type_scat_dispersion_real
_atom_type_scat_dispersion_imag
_atom_type_scat_source
C C 0.0033 0.0016 'International Tables Vol C Tables 4.2.6.8 and 6.1.1.4'
H H 0.0000 0.0000 'International Tables Vol C Tables 4.2.6.8 and 6.1.1.4'
N N 0.0061 0.0033 'International Tables Vol C Tables 4.2.6.8 and 6.1.1.4'
S S 0.1246 0.1234 'International Tables Vol C Tables 4.2.6.8 and 6.1.1.4'
Co Co 0.3494 0.9721 'International Tables Vol C Tables 4.2.6.8 and 6.1.1.4'
O O 0.0106 0.0060 'International Tables Vol C Tables 4.2.6.8 and 6.1.1.4'

loop_
_geom_angle_atom_site_label_1
_geom_angle_atom_site_label_2
_geom_angle_atom_site_label_3
_geom_angle
_geom_angle_site_symmetry_1
_geom_angle_site_symmetry_3
_geom_angle_publ_flag
N3 Co N1 170.1(2) . . ?
N3 Co N2 82.5(2) . . ?
N1 Co N2 89.3(2) . . ?
N3 Co S2 82.7(2) . . ?
N1 Co S2 105.7(2) . . ?
N2 Co S2 112.8(2) . . ?
N3 Co S1 96.19(14) . . ?
N1 Co S1 83.14(15) . . ?
N2 Co S1 120.2(2) . . ?
S2 Co S1 126.47(8) . . ?
C1 S1 Co 99.9(2) . . ?
C10 S2 Co 102.5(2) . . ?
C2 N1 C3 119.8(6) . . ?
C2 N1 Co 121.4(5) . . ?
C3 N1 Co 118.8(4) . . ?
C5 N2 C6 113.0(6) . . ?
C5 N2 Co 115.6(5) . . ?
C6 N2 Co 110.7(4) . . ?
C9 N3 C8 120.9(6) . . ?
C9 N3 Co 123.4(5) . . ?
C8 N3 Co 115.3(4) . . ?
C2 C1 C12 106.5(6) . . ?
C2 C1 C11 110.6(6) . . ?
C12 C1 C11 109.9(6) . . ?
C2 C1 S1 111.7(5) . . ?
C12 C1 S1 109.6(5) . . ?
C11 C1 S1 108.5(5) . . ?
N1 C2 C13 123.4(6) . . ?
N1 C2 C1 120.0(6) . . ?
C13 C2 C1 116.5(6) . . ?
N1 C3 C4 111.8(6) . . ?
C5 C4 C3 113.3(6) . . ?
N2 C5 C4 109.9(6) . . ?
N2 C6 C7 113.5(6) . . ?
C6 C7 C8 117.5(6) . . ?
N3 C8 C7 108.1(5) . . ?
N3 C9 C16 123.4(7) . . ?
N3 C9 C10 119.2(6) . . ?
C16 C9 C10 117.3(6) . . ?
C9 C10 C15 107.9(6) . . ?
C9 C10 C14 108.8(6) . . ?
C15 C10 C14 109.9(6) . . ?
C9 C10 S2 112.0(5) . . ?
C15 C10 S2 110.0(5) . . ?
C14 C10 S2 108.2(5) . . ?
N1S C2S C1S 179.4(9) . . ?

loop_
_geom_bond_atom_site_label_1
_geom_bond_atom_site_label_2
_geom_bond_distance
_geom_bond_site_symmetry_2
_geom_bond_publ_flag
Co N3 2.106(6) . ?
Co N1 2.132(6) . ?
Co N2 2.148(6) . ?
Co S2 2.281(2) . ?
Co S1 2.293(2) . ?
S1 C1 1.838(7) . ?
S2 C10 1.820(8) . ?
N1 C2 1.259(8) . ?
N1 C3 1.463(9) . ?
N2 C5 1.430(9) . ?
N2 C6 1.500(9) . ?
N3 C9 1.271(8) . ?
N3 C8 1.469(8) . ?
C1 C2 1.536(9) . ?
C1 C12 1.526(10) . ?
C1 C11 1.540(9) . ?
C2 C13 1.496(9) . ?
C3 C4 1.487(10) . ?
C4 C5 1.545(11) . ?
C6 C7 1.458(10) . ?
C7 C8 1.543(10) . ?
C9 C16 1.493(10) . ?
C9 C10 1.540(10) . ?
C10 C15 1.524(10) . ?
C10 C14 1.546(9) . ?
C1S C2S 1.453(12) . ?
C2S N1S 1.122(11) . ?
